data_4085189
loop_
_publ_author_name
'Toscani, Anita'
'Heli\"ovaara, Eeva K.'
'Hena, Jubeda B.'
'White, Andrew J. P.'
'Wilton-Ely, James D. E. T.'

_publ_section_title
;
 Multimetallic Alkenyl Complexes Bearing Macrocyclic Dithiocarbamate
 Ligands
;
_journal_issue 2
_journal_name_full Organometallics
_journal_page_first 494
_journal_paper_doi 10.1021/om5011269
_journal_volume 34
_journal_year 2015
_chemical_formula_moiety 'C66 H61 N O5 P2 Ru S2, 1.5(C H2 Cl2)'
_chemical_formula_sum 'C67.5 H64 Cl3 N O5 P2 Ru S2'
_chemical_formula_weight 1302.67
_chemical_name_systematic
;
 ?
;
_space_group_crystal_system monoclinic
_space_group_IT_number 15
_space_group_name_Hall '-I 2ya'
_space_group_name_H-M_alt 'I 1 2/a 1'
_symmetry_space_group_name_Hall '-I 2ya'
_symmetry_space_group_name_H-M 'I 1 2/a 1'
_atom_sites_solution_hydrogens geom
_audit_creation_method SHELXL-2013
_cell_angle_alpha 90
_cell_angle_beta 98.962(3)
_cell_angle_gamma 90
_cell_formula_units_Z 8
_cell_length_a 21.8965(5)
_cell_length_b 17.9869(5)
_cell_length_c 31.6196(10)
_cell_measurement_reflns_used 7624
_cell_measurement_temperature 173
_cell_measurement_theta_max 73.4120
_cell_measurement_theta_min 2.8060
_cell_volume 12301.4(6)
_computing_cell_refinement CrysAlisPro,
_computing_data_collection CrysAlisPro,
_computing_data_reduction CrysAlisPro,
_computing_molecular_graphics 'Bruker SHELXTL'
_computing_publication_material 'CIFTAB-2013 (Sheldrick, 2013)'
_computing_structure_refinement 'SHELXL-2013 (Sheldrick, 2013)'
_computing_structure_solution 'SHELXS-2013 (Sheldrick, 2013)'
_diffrn_ambient_temperature 173
_diffrn_detector_area_resol_mean 10.4115
_diffrn_measured_fraction_theta_full 0.985
_diffrn_measured_fraction_theta_max 0.954
_diffrn_measurement_device_type 'Agilent Xcalibur PX Ultra A'
_diffrn_measurement_method 'omega scans'
_diffrn_radiation_type CuK\a
_diffrn_radiation_wavelength 1.54184
_diffrn_reflns_av_R_equivalents 0.0293
_diffrn_reflns_av_unetI/netI 0.0463
_diffrn_reflns_Laue_measured_fraction_full 0.985
_diffrn_reflns_Laue_measured_fraction_max 0.954
_diffrn_reflns_limit_h_max 26
_diffrn_reflns_limit_h_min -12
_diffrn_reflns_limit_k_max 21
_diffrn_reflns_limit_k_min -22
_diffrn_reflns_limit_l_max 39
_diffrn_reflns_limit_l_min -39
_diffrn_reflns_number 21477
_diffrn_reflns_point_group_measured_fraction_full 0.985
_diffrn_reflns_point_group_measured_fraction_max 0.954
_diffrn_reflns_theta_full 67.684
_diffrn_reflns_theta_max 73.599
_diffrn_reflns_theta_min 2.830
_diffrn_source 'Enhance Ultra (Cu) X-ray Source'
_exptl_absorpt_coefficient_mu 4.794
_exptl_absorpt_correction_T_max 0.953
_exptl_absorpt_correction_T_min 0.356
_exptl_absorpt_correction_type analytical
_exptl_absorpt_process_details
;
CrysAlisPro, Agilent Technologies,
Version 1.171.36.28 (release 01-02-2013 CrysAlis171 .NET)
(compiled Feb  1 2013,16:14:44)
Analytical numeric absorption correction using a multifaceted crystal
model based on expressions derived by R.C. Clark & J.S. Reid.
(Clark, R. C. & Reid, J. S. (1995). Acta Cryst. A51, 887-897)
;
_exptl_crystal_colour Yellow
_exptl_crystal_density_diffrn 1.407
_exptl_crystal_description plates
_exptl_crystal_F_000 5384
_exptl_crystal_size_max 0.39
_exptl_crystal_size_mid 0.30
_exptl_crystal_size_min 0.01
_refine_diff_density_max 1.189
_refine_diff_density_min -0.863
_refine_diff_density_rms 0.080
_refine_ls_extinction_method none
_refine_ls_goodness_of_fit_ref 1.029
_refine_ls_hydrogen_treatment constr
_refine_ls_matrix_type full
_refine_ls_number_parameters 775
_refine_ls_number_reflns 11839
_refine_ls_number_restraints 127
_refine_ls_restrained_S_all 1.053
_refine_ls_R_factor_all 0.0506
_refine_ls_R_factor_gt 0.0405
_refine_ls_shift/su_max 0.002
_refine_ls_shift/su_mean 0.000
_refine_ls_structure_factor_coef Fsqd
_refine_ls_weighting_details
;
 w=1/[\s^2^(Fo^2^)+(0.0651P)^2^+11.2498P]
 where P=(Fo^2^+2Fc^2^)/3
;
_refine_ls_weighting_scheme calc
_refine_ls_wR_factor_gt 0.1054
_refine_ls_wR_factor_ref 0.1131
_reflns_Friedel_coverage 0.000
_reflns_number_gt 9948
_reflns_number_total 11839
_reflns_threshold_expression 'I > 2\s(I)'
_cod_data_source_file om5011269_si_002.cif
_cod_data_source_block 5
_cod_depositor_comments 'Adding full bibliography for 4085188--4085190.cif.'
_cod_original_cell_volume 12301.3(6)
_cod_original_formula_sum 'C67.50 H64 Cl3 N O5 P2 Ru S2'
_cod_database_code 4085189
_shelx_space_group_comment
;
The symmetry employed for this shelxl refinement is uniquely defined
by the following loop, which should always be used as a source of
symmetry information in preference to the above space-group names.
They are only intended as comments.
;
_shelxl_version_number 2013-2

loop_
_space_group_symop_operation_xyz
'x, y, z'
'-x+1/2, y, -z'
'x+1/2, y+1/2, z+1/2'
'-x+1, y+1/2, -z+1/2'
'-x, -y, -z'
'x-1/2, -y, z'
'-x+1/2, -y+1/2, -z+1/2'
'x, -y+1/2, z+1/2'

loop_
_atom_site_label
_atom_site_type_symbol
_atom_site_fract_x
_atom_site_fract_y
_atom_site_fract_z
_atom_site_U_iso_or_equiv
_atom_site_adp_type
_atom_site_occupancy
_atom_site_site_symmetry_order
_atom_site_calc_flag
_atom_site_refinement_flags_posn
_atom_site_refinement_flags_adp
_atom_site_refinement_flags_occupancy
_atom_site_disorder_assembly
_atom_site_disorder_group
Ru1 Ru 0.39527(2) 0.56174(2) 0.20778(2) 0.02291(7) Uani 1 1 d . . . . .
P1 P 0.31225(3) 0.48813(3) 0.22506(2) 0.02346(13) Uani 1 1 d . . . . .
P2 P 0.47993(3) 0.63233(3) 0.19111(2) 0.02519(14) Uani 1 1 d . . . . .
S1 S 0.33524(3) 0.58073(4) 0.13459(2) 0.03000(14) Uani 1 1 d . . . . .
C2 C 0.30243(12) 0.65657(15) 0.15508(9) 0.0282(5) Uani 1 1 d . . . . .
S3 S 0.33395(3) 0.67610(3) 0.20721(2) 0.02688(13) Uani 1 1 d . . . . .
N4 N 0.25620(11) 0.69536(13) 0.13334(8) 0.0321(5) Uani 1 1 d . . . . .
C5 C 0.23025(14) 0.67686(17) 0.08874(10) 0.0346(6) Uani 1 1 d . . . . .
H5A H 0.2622 0.6517 0.0750 0.042 Uiso 1 1 calc R U . . .
H5B H 0.2184 0.7233 0.0727 0.042 Uiso 1 1 calc R U . . .
C6 C 0.17422(19) 0.6269(3) 0.08635(14) 0.0597(11) Uani 1 1 d . . . . .
H6A H 0.1863 0.5778 0.0991 0.072 Uiso 1 1 calc R U . . .
H6B H 0.1433 0.6494 0.1023 0.072 Uiso 1 1 calc R U . . .
O7 O 0.14872(12) 0.61879(18) 0.04220(10) 0.0608(8) Uani 1 1 d . . . . .
C8 C 0.08911(19) 0.6464(3) 0.0319(2) 0.090(2) Uani 1 1 d . . . . .
H8A H 0.0867 0.6958 0.0454 0.108 Uiso 1 1 calc R U . . .
H8B H 0.0600 0.6127 0.0435 0.108 Uiso 1 1 calc R U . . .
C9 C 0.0705(2) 0.6534(3) -0.0158(2) 0.0854(19) Uani 1 1 d . . . . .
H9A H 0.0937 0.6166 -0.0303 0.102 Uiso 1 1 calc R U . . .
H9B H 0.0259 0.6418 -0.0234 0.102 Uiso 1 1 calc R U . . .
O10 O 0.08154(12) 0.72432(16) -0.03064(9) 0.0528(6) Uani 1 1 d . . . . .
C11 C 0.14365(18) 0.7387(3) -0.03622(12) 0.0587(10) Uani 1 1 d . . . . .
H11A H 0.1480 0.7325 -0.0667 0.070 Uiso 1 1 calc R U . . .
H11B H 0.1718 0.7030 -0.0191 0.070 Uiso 1 1 calc R U . . .
C12 C 0.16048(19) 0.8162(3) -0.02219(12) 0.0592(10) Uani 1 1 d . . . . .
H12A H 0.1989 0.8314 -0.0327 0.071 Uiso 1 1 calc R U . . .
H12B H 0.1271 0.8508 -0.0341 0.071 Uiso 1 1 calc R U . . .
O13 O 0.16938(13) 0.81892(16) 0.02312(8) 0.0515(6) Uani 1 1 d . . . . .
C14 C 0.17844(18) 0.8918(2) 0.03935(13) 0.0511(8) Uani 1 1 d . . . . .
H14A H 0.1412 0.9224 0.0300 0.061 Uiso 1 1 calc R U . . .
H14B H 0.2140 0.9152 0.0287 0.061 Uiso 1 1 calc R U . . .
C15 C 0.19072(17) 0.8867(2) 0.08742(12) 0.0461(8) Uani 1 1 d . . . . .
H15A H 0.1904 0.9369 0.1002 0.055 Uiso 1 1 calc R U . . .
H15B H 0.1583 0.8564 0.0978 0.055 Uiso 1 1 calc R U . . .
O16 O 0.25010(11) 0.85275(12) 0.09957(8) 0.0412(5) Uani 1 1 d . . . . .
C17 C 0.26113(17) 0.83215(18) 0.14342(11) 0.0421(7) Uani 1 1 d . . . . .
H17A H 0.2463 0.8725 0.1606 0.051 Uiso 1 1 calc R U . . .
H17B H 0.3062 0.8269 0.1527 0.051 Uiso 1 1 calc R U . . .
C18 C 0.22960(14) 0.75985(17) 0.15265(10) 0.0374(6) Uani 1 1 d . . . . .
H18A H 0.2339 0.7526 0.1840 0.045 Uiso 1 1 calc R U . . .
H18B H 0.1849 0.7632 0.1412 0.045 Uiso 1 1 calc R U . . .
C19 C 0.42813(12) 0.56954(14) 0.27276(9) 0.0255(5) Uani 1 1 d . . . . .
H19A H 0.4466 0.5254 0.2854 0.031 Uiso 1 1 calc R U . . .
C20 C 0.42753(13) 0.62696(15) 0.29990(10) 0.0314(6) Uani 1 1 d . . . . .
H20A H 0.4122 0.6735 0.2887 0.038 Uiso 1 1 calc R U . . .
C21 C 0.44964(13) 0.62113(16) 0.34659(10) 0.0322(6) Uani 1 1 d . . . . .
C22 C 0.43862(16) 0.55650(17) 0.36837(11) 0.0387(7) Uani 1 1 d . . . . .
H22A H 0.4190 0.5158 0.3526 0.046 Uiso 1 1 calc R U . . .
C23 C 0.45525(18) 0.54931(18) 0.41235(12) 0.0444(7) Uani 1 1 d . . . . .
H23A H 0.4468 0.5041 0.4259 0.053 Uiso 1 1 calc R U . . .
C24 C 0.48422(17) 0.60751(19) 0.43711(11) 0.0430(7) Uani 1 1 d . . . . .
C25 C 0.5001(2) 0.6035(2) 0.48286(13) 0.0561(9) Uani 1 1 d . . . . .
H25A H 0.4878 0.5612 0.4974 0.067 Uiso 1 1 calc R U . . .
C26 C 0.5320(2) 0.6581(3) 0.50566(13) 0.0610(10) Uani 1 1 d . . . . .
H26A H 0.5421 0.6534 0.5359 0.073 Uiso 1 1 calc R U . . .
C27 C 0.5509(2) 0.7231(2) 0.48503(12) 0.0547(9) Uani 1 1 d . . . . .
C28 C 0.5868(3) 0.7791(3) 0.50747(14) 0.0707(13) Uani 1 1 d . . . . .
H28A H 0.5991 0.7744 0.5375 0.085 Uiso 1 1 calc R U . . .
C29 C 0.6046(2) 0.8410(3) 0.48664(15) 0.0682(12) Uani 1 1 d . . . . .
H29A H 0.6297 0.8778 0.5024 0.082 Uiso 1 1 calc R U . . .
C30 C 0.58625(19) 0.8498(2) 0.44318(14) 0.0541(9) Uani 1 1 d . . . . .
H30A H 0.5980 0.8933 0.4294 0.065 Uiso 1 1 calc R U . . .
C31 C 0.55058(16) 0.79550(19) 0.41901(12) 0.0428(7) Uani 1 1 d . . . . .
C32 C 0.53163(17) 0.80158(18) 0.37397(12) 0.0443(7) Uani 1 1 d . . . . .
H32A H 0.5423 0.8449 0.3596 0.053 Uiso 1 1 calc R U . . .
C33 C 0.49864(16) 0.74711(17) 0.35093(11) 0.0398(7) Uani 1 1 d . . . . .
H33A H 0.4869 0.7536 0.3210 0.048 Uiso 1 1 calc R U . . .
C34 C 0.48120(13) 0.68044(16) 0.37050(10) 0.0322(6) Uani 1 1 d . . . . .
C35 C 0.49918(15) 0.67284(17) 0.41563(10) 0.0361(6) Uani 1 1 d . . . . .
C36 C 0.53332(16) 0.73063(19) 0.43998(11) 0.0419(7) Uani 1 1 d . . . . .
C37 C 0.44035(12) 0.47565(15) 0.20508(9) 0.0280(5) Uani 1 1 d . . . . .
O37 O 0.46952(10) 0.42251(12) 0.20532(8) 0.0390(5) Uani 1 1 d . . . . .
C38 C 0.23761(12) 0.53496(14) 0.22096(9) 0.0264(5) Uani 1 1 d . . . . .
C39 C 0.23127(12) 0.59479(15) 0.24845(9) 0.0300(5) Uani 1 1 d . . . . .
H39A H 0.2649 0.6084 0.2698 0.036 Uiso 1 1 calc R U . . .
C40 C 0.17639(14) 0.63409(16) 0.24465(11) 0.0349(6) Uani 1 1 d . . . . .
H40A H 0.1720 0.6735 0.2639 0.042 Uiso 1 1 calc R U . . .
C41 C 0.12759(13) 0.61601(17) 0.21267(11) 0.0355(6) Uani 1 1 d . . . . .
H41A H 0.0901 0.6434 0.2098 0.043 Uiso 1 1 calc R U . . .
C42 C 0.13388(13) 0.55809(17) 0.18504(10) 0.0341(6) Uani 1 1 d . . . . .
H42A H 0.1006 0.5457 0.1632 0.041 Uiso 1 1 calc R U . . .
C43 C 0.18851(12) 0.51779(15) 0.18903(10) 0.0300(5) Uani 1 1 d . . . . .
H43A H 0.1924 0.4781 0.1698 0.036 Uiso 1 1 calc R U . . .
C44 C 0.29115(12) 0.40410(14) 0.19304(9) 0.0278(5) Uani 1 1 d . . . . .
C45 C 0.31277(13) 0.39067(15) 0.15462(10) 0.0325(6) Uani 1 1 d . . . . .
H45A H 0.3410 0.4244 0.1450 0.039 Uiso 1 1 calc R U . . .
C46 C 0.29330(15) 0.32813(16) 0.13017(11) 0.0373(6) Uani 1 1 d . . . . .
H46A H 0.3085 0.3191 0.1041 0.045 Uiso 1 1 calc R U . . .
C47 C 0.25156(14) 0.27903(16) 0.14412(11) 0.0370(6) Uani 1 1 d . . . . .
H47A H 0.2378 0.2368 0.1273 0.044 Uiso 1 1 calc R U . . .
C48 C 0.23006(13) 0.29136(15) 0.18229(11) 0.0354(6) Uani 1 1 d . . . . .
H48A H 0.2018 0.2574 0.1917 0.042 Uiso 1 1 calc R U . . .
C49 C 0.24981(12) 0.35353(15) 0.20694(10) 0.0316(6) Uani 1 1 d . . . . .
H49A H 0.2352 0.3617 0.2333 0.038 Uiso 1 1 calc R U . . .
C50 C 0.32544(12) 0.44615(15) 0.27878(9) 0.0287(5) Uani 1 1 d . . . . .
C51 C 0.37543(13) 0.39713(15) 0.28755(10) 0.0330(6) Uani 1 1 d . . . . .
H51A H 0.4004 0.3875 0.2662 0.040 Uiso 1 1 calc R U . . .
C52 C 0.38896(14) 0.36247(17) 0.32710(11) 0.0386(7) Uani 1 1 d . . . . .
H52A H 0.4230 0.3292 0.3325 0.046 Uiso 1 1 calc R U . . .
C53 C 0.35340(15) 0.37604(17) 0.35867(11) 0.0387(7) Uani 1 1 d . . . . .
H53A H 0.3631 0.3527 0.3858 0.046 Uiso 1 1 calc R U . . .
C54 C 0.30346(16) 0.42388(18) 0.35053(11) 0.0392(7) Uani 1 1 d . . . . .
H54A H 0.2786 0.4330 0.3720 0.047 Uiso 1 1 calc R U . . .
C55 C 0.28956(13) 0.45888(16) 0.31063(10) 0.0333(6) Uani 1 1 d . . . . .
H55A H 0.2552 0.4917 0.3053 0.040 Uiso 1 1 calc R U . . .
C56 C 0.54599(12) 0.63797(16) 0.23438(9) 0.0298(5) Uani 1 1 d . . . . .
C57 C 0.56737(14) 0.57209(17) 0.25448(12) 0.0397(7) Uani 1 1 d . . . . .
H57A H 0.5477 0.5265 0.2453 0.048 Uiso 1 1 calc R U . . .
C58 C 0.61675(15) 0.57159(19) 0.28761(13) 0.0457(8) Uani 1 1 d . . . . .
H58A H 0.6312 0.5260 0.3007 0.055 Uiso 1 1 calc R U . . .
C59 C 0.64507(15) 0.6379(2) 0.30159(12) 0.0457(8) Uani 1 1 d . . . . .
H59A H 0.6782 0.6381 0.3249 0.055 Uiso 1 1 calc R U . . .
C60 C 0.62527(16) 0.70308(19) 0.28171(13) 0.0466(8) Uani 1 1 d . . . . .
H60A H 0.6453 0.7484 0.2910 0.056 Uiso 1 1 calc R U . . .
C61 C 0.57625(14) 0.70344(17) 0.24817(11) 0.0388(7) Uani 1 1 d . . . . .
H61A H 0.5632 0.7490 0.2345 0.047 Uiso 1 1 calc R U . . .
C62 C 0.46573(12) 0.72943(15) 0.17473(10) 0.0293(5) Uani 1 1 d . . . . .
C63 C 0.45512(13) 0.78316(16) 0.20477(11) 0.0337(6) Uani 1 1 d . . . . .
H63A H 0.4541 0.7687 0.2336 0.040 Uiso 1 1 calc R U . . .
C64 C 0.44610(14) 0.85719(17) 0.19310(12) 0.0395(7) Uani 1 1 d . . . . .
H64A H 0.4400 0.8932 0.2140 0.047 Uiso 1 1 calc R U . . .
C65 C 0.44593(15) 0.87866(17) 0.15111(12) 0.0424(7) Uani 1 1 d . . . . .
H65A H 0.4400 0.9294 0.1432 0.051 Uiso 1 1 calc R U . . .
C66 C 0.45442(16) 0.82566(18) 0.12061(11) 0.0424(7) Uani 1 1 d . . . . .
H66A H 0.4536 0.8401 0.0916 0.051 Uiso 1 1 calc R U . . .
C67 C 0.46416(13) 0.75141(17) 0.13228(10) 0.0351(6) Uani 1 1 d . . . . .
H67A H 0.4698 0.7155 0.1112 0.042 Uiso 1 1 calc R U . . .
C68 C 0.51789(13) 0.59617(15) 0.14733(9) 0.0292(5) Uani 1 1 d . . . . .
C69 C 0.57560(13) 0.62407(17) 0.14172(10) 0.0343(6) Uani 1 1 d . . . . .
H69A H 0.5951 0.6609 0.1607 0.041 Uiso 1 1 calc R U . . .
C70 C 0.60472(14) 0.59814(19) 0.10840(11) 0.0404(7) Uani 1 1 d . . . . .
H70A H 0.6439 0.6175 0.1047 0.048 Uiso 1 1 calc R U . . .
C71 C 0.57674(15) 0.54433(19) 0.08073(11) 0.0416(7) Uani 1 1 d . . . . .
H71A H 0.5967 0.5266 0.0581 0.050 Uiso 1 1 calc R U . . .
C72 C 0.51955(16) 0.51646(19) 0.08618(11) 0.0413(7) Uani 1 1 d . . . . .
H72A H 0.5002 0.4794 0.0672 0.050 Uiso 1 1 calc R U . . .
C73 C 0.49043(14) 0.54232(16) 0.11912(10) 0.0341(6) Uani 1 1 d . . . . .
H73A H 0.4511 0.5230 0.1225 0.041 Uiso 1 1 calc R U . . .
C80 C 0.1449(4) 0.4068(4) 0.4247(4) 0.107(3) Uani 0.653(3) 1 d D U P A 1
H80A H 0.1200 0.3875 0.3981 0.129 Uiso 0.653(3) 1 calc R U P A 1
H80B H 0.1179 0.4089 0.4470 0.129 Uiso 0.653(3) 1 calc R U P A 1
Cl81 Cl 0.17077(11) 0.49462(14) 0.41569(11) 0.0919(7) Uani 0.653(3) 1 d D U P A 1
Cl82 Cl 0.2072(3) 0.3458(2) 0.44125(16) 0.1551(15) Uani 0.653(3) 1 d D U P A 1
C83 C 0.146(3) 0.4434(10) 0.4238(13) 0.123(6) Uiso 0.169(3) 1 d D U P B 2
H83A H 0.1021 0.4549 0.4232 0.148 Uiso 0.169(3) 1 calc R U P B 2
H83B H 0.1674 0.4474 0.4539 0.148 Uiso 0.169(3) 1 calc R U P B 2
Cl84 Cl 0.1787(7) 0.5072(8) 0.3922(5) 0.117(4) Uiso 0.169(3) 1 d D U P B 2
Cl85 Cl 0.1543(8) 0.3520(8) 0.4052(6) 0.139(4) Uiso 0.169(3) 1 d D U P B 2
C86 C 0.224(3) 0.2847(15) 0.5005(18) 0.180(9) Uiso 0.178(2) 1 d D U P C -3
H86A H 0.2433 0.2462 0.5205 0.216 Uiso 0.178(2) 1 calc R U P C -3
H86B H 0.1857 0.2632 0.4842 0.216 Uiso 0.178(2) 1 calc R U P C -3
Cl87 Cl 0.2747(11) 0.3073(15) 0.4646(7) 0.201(7) Uiso 0.178(2) 1 d D U P C -3
Cl88 Cl 0.2036(10) 0.3612(12) 0.5305(7) 0.176(6) Uiso 0.178(2) 1 d D U P C -3
C90 C 0.2547(13) 0.5119(5) 0.0033(4) 0.078(3) Uani 0.5 1 d D U P D -1
H90A H 0.2958 0.5361 0.0062 0.094 Uiso 0.5 1 calc R U P D -1
H90B H 0.2231 0.5514 0.0028 0.094 Uiso 0.5 1 calc R U P D -1
Cl91 Cl 0.25217(13) 0.45479(18) 0.04667(8) 0.0553(5) Uani 0.5 1 d D U P D -1
Cl92 Cl 0.2416(5) 0.4630(6) -0.0442(3) 0.195(4) Uani 0.5 1 d D U P D -1

loop_
_atom_site_aniso_label
_atom_site_aniso_U_11
_atom_site_aniso_U_22
_atom_site_aniso_U_33
_atom_site_aniso_U_23
_atom_site_aniso_U_13
_atom_site_aniso_U_12
Ru1 0.01800(10) 0.01712(10) 0.03378(11) -0.00283(7) 0.00462(7) -0.00070(6)
P1 0.0187(3) 0.0172(3) 0.0347(3) -0.0029(2) 0.0048(2) -0.0005(2)
P2 0.0204(3) 0.0199(3) 0.0358(3) -0.0022(2) 0.0057(2) -0.0020(2)
S1 0.0294(3) 0.0239(3) 0.0361(3) -0.0037(2) 0.0031(3) 0.0028(2)
C2 0.0254(12) 0.0233(12) 0.0361(13) -0.0005(10) 0.0055(10) -0.0016(10)
S3 0.0239(3) 0.0198(3) 0.0369(3) -0.0027(2) 0.0046(2) 0.0006(2)
N4 0.0291(11) 0.0266(11) 0.0400(12) -0.0007(10) 0.0032(10) 0.0042(9)
C5 0.0307(13) 0.0330(14) 0.0391(15) 0.0009(12) 0.0019(12) 0.0018(11)
C6 0.048(2) 0.079(3) 0.055(2) -0.019(2) 0.0160(17) -0.024(2)
O7 0.0380(13) 0.0748(19) 0.0635(17) -0.0251(15) -0.0113(12) 0.0091(13)
C8 0.036(2) 0.096(4) 0.138(5) 0.074(4) 0.011(2) 0.004(2)
C9 0.057(3) 0.048(2) 0.131(5) 0.001(3) -0.047(3) -0.008(2)
O10 0.0470(13) 0.0577(15) 0.0523(14) 0.0055(12) 0.0036(11) 0.0082(12)
C11 0.047(2) 0.088(3) 0.0393(17) -0.0046(19) 0.0020(15) 0.016(2)
C12 0.050(2) 0.088(3) 0.0378(17) 0.0065(19) 0.0028(16) -0.009(2)
O13 0.0562(14) 0.0577(15) 0.0387(12) 0.0049(11) 0.0011(11) 0.0006(12)
C14 0.0509(19) 0.0474(19) 0.053(2) 0.0132(16) 0.0033(16) 0.0099(16)
C15 0.0516(19) 0.0379(16) 0.0476(18) 0.0029(14) 0.0035(15) 0.0149(15)
O16 0.0445(12) 0.0330(10) 0.0449(12) 0.0004(9) 0.0032(10) 0.0065(9)
C17 0.0505(18) 0.0311(15) 0.0416(16) -0.0048(12) -0.0024(14) 0.0061(13)
C18 0.0378(15) 0.0339(15) 0.0403(15) 0.0006(12) 0.0054(12) 0.0136(12)
C19 0.0203(11) 0.0243(12) 0.0318(12) 0.0000(10) 0.0037(10) -0.0007(9)
C20 0.0287(13) 0.0253(12) 0.0398(14) -0.0001(11) 0.0041(11) -0.0005(10)
C21 0.0295(13) 0.0292(13) 0.0383(14) -0.0026(11) 0.0066(11) -0.0007(11)
C22 0.0423(16) 0.0314(14) 0.0415(16) -0.0032(12) 0.0041(13) -0.0073(12)
C23 0.056(2) 0.0300(14) 0.0464(17) 0.0052(13) 0.0072(15) -0.0067(14)
C24 0.0525(19) 0.0359(16) 0.0402(16) 0.0013(13) 0.0058(14) -0.0029(14)
C25 0.075(3) 0.046(2) 0.0457(19) 0.0079(16) 0.0057(18) 0.0007(19)
C26 0.082(3) 0.061(2) 0.0374(17) -0.0020(17) 0.0005(18) -0.005(2)
C27 0.067(2) 0.052(2) 0.0433(18) -0.0104(16) 0.0036(17) -0.0069(19)
C28 0.092(3) 0.072(3) 0.045(2) -0.017(2) 0.001(2) -0.021(3)
C29 0.077(3) 0.062(3) 0.064(3) -0.031(2) 0.006(2) -0.026(2)
C30 0.060(2) 0.0445(19) 0.059(2) -0.0167(17) 0.0132(18) -0.0151(17)
C31 0.0444(17) 0.0339(15) 0.0510(18) -0.0098(14) 0.0101(14) -0.0036(13)
C32 0.0511(18) 0.0304(15) 0.0521(18) 0.0019(13) 0.0101(15) -0.0089(14)
C33 0.0467(17) 0.0297(14) 0.0433(16) -0.0003(12) 0.0078(13) -0.0039(13)
C34 0.0320(13) 0.0283(13) 0.0364(14) -0.0014(11) 0.0059(11) 0.0010(11)
C35 0.0388(15) 0.0299(14) 0.0400(15) -0.0035(12) 0.0070(12) -0.0015(12)
C36 0.0446(17) 0.0374(16) 0.0437(17) -0.0070(13) 0.0067(14) -0.0015(14)
C37 0.0228(12) 0.0242(12) 0.0374(14) -0.0033(10) 0.0061(10) -0.0032(10)
O37 0.0328(10) 0.0271(10) 0.0578(13) -0.0039(9) 0.0086(10) 0.0058(9)
C38 0.0228(11) 0.0199(11) 0.0372(13) -0.0015(10) 0.0062(10) 0.0006(9)
C39 0.0252(12) 0.0265(13) 0.0390(14) -0.0054(11) 0.0069(11) -0.0009(10)
C40 0.0325(14) 0.0262(13) 0.0480(16) -0.0055(12) 0.0125(12) 0.0062(11)
C41 0.0257(13) 0.0311(14) 0.0501(17) 0.0007(12) 0.0076(12) 0.0068(11)
C42 0.0221(12) 0.0352(15) 0.0438(16) -0.0014(12) 0.0015(11) 0.0008(11)
C43 0.0240(12) 0.0250(12) 0.0409(14) -0.0042(11) 0.0051(11) 0.0006(10)
C44 0.0231(12) 0.0187(11) 0.0409(14) -0.0026(10) 0.0028(11) 0.0027(9)
C45 0.0316(13) 0.0228(12) 0.0432(15) -0.0020(11) 0.0064(12) -0.0023(11)
C46 0.0403(15) 0.0257(13) 0.0453(16) -0.0064(12) 0.0048(13) -0.0010(12)
C47 0.0346(14) 0.0215(12) 0.0519(17) -0.0093(12) -0.0023(13) 0.0002(11)
C48 0.0272(13) 0.0210(12) 0.0566(18) -0.0014(12) 0.0023(12) -0.0049(10)
C49 0.0261(12) 0.0221(12) 0.0465(15) -0.0026(11) 0.0056(11) -0.0007(10)
C50 0.0227(12) 0.0239(12) 0.0388(14) -0.0005(10) 0.0026(11) -0.0039(10)
C51 0.0282(13) 0.0247(12) 0.0466(16) 0.0012(11) 0.0076(12) -0.0017(11)
C52 0.0306(14) 0.0282(14) 0.0549(18) 0.0065(13) 0.0001(13) -0.0011(11)
C53 0.0403(16) 0.0304(14) 0.0429(16) 0.0069(12) -0.0013(13) -0.0125(12)
C54 0.0424(16) 0.0348(15) 0.0423(16) 0.0003(13) 0.0126(13) -0.0097(13)
C55 0.0302(13) 0.0272(13) 0.0429(15) -0.0008(11) 0.0070(12) -0.0018(11)
C56 0.0222(12) 0.0289(13) 0.0395(14) -0.0015(11) 0.0088(11) -0.0022(10)
C57 0.0280(14) 0.0273(14) 0.062(2) 0.0003(13) -0.0001(14) -0.0024(11)
C58 0.0293(14) 0.0371(16) 0.066(2) 0.0065(15) -0.0084(15) 0.0014(13)
C59 0.0294(14) 0.0478(19) 0.0551(19) -0.0036(15) -0.0084(14) -0.0009(13)
C60 0.0367(16) 0.0349(16) 0.064(2) -0.0078(15) -0.0059(15) -0.0095(13)
C61 0.0339(14) 0.0263(13) 0.0537(18) 0.0003(13) -0.0012(13) -0.0057(12)
C62 0.0203(11) 0.0226(12) 0.0450(15) -0.0026(11) 0.0051(11) -0.0049(9)
C63 0.0273(13) 0.0264(13) 0.0494(16) -0.0023(12) 0.0122(12) -0.0036(11)
C64 0.0303(14) 0.0249(13) 0.065(2) -0.0076(13) 0.0125(14) -0.0019(11)
C65 0.0369(15) 0.0252(13) 0.063(2) 0.0042(14) 0.0009(14) 0.0019(12)
C66 0.0432(17) 0.0346(16) 0.0459(17) 0.0080(13) -0.0040(14) -0.0001(13)
C67 0.0315(14) 0.0293(14) 0.0421(15) -0.0027(12) -0.0018(12) 0.0005(11)
C68 0.0266(12) 0.0229(12) 0.0386(14) 0.0019(10) 0.0067(11) 0.0024(10)
C69 0.0284(13) 0.0307(13) 0.0449(16) 0.0033(12) 0.0096(12) -0.0002(11)
C70 0.0312(14) 0.0408(16) 0.0522(18) 0.0120(14) 0.0164(13) 0.0061(13)
C71 0.0415(16) 0.0421(16) 0.0447(17) 0.0039(14) 0.0179(14) 0.0134(14)
C72 0.0429(16) 0.0367(15) 0.0456(17) -0.0061(13) 0.0106(14) 0.0066(13)
C73 0.0305(13) 0.0289(13) 0.0438(15) -0.0014(12) 0.0088(12) 0.0014(11)
C80 0.120(6) 0.078(5) 0.136(6) -0.020(5) 0.054(5) -0.030(5)
Cl81 0.0752(12) 0.0773(13) 0.122(2) -0.0084(13) 0.0114(13) 0.0045(10)
Cl82 0.220(4) 0.0938(19) 0.165(3) 0.006(2) 0.074(3) 0.017(2)
C90 0.091(7) 0.060(4) 0.088(6) 0.015(7) 0.024(5) -0.027(7)
Cl91 0.0577(11) 0.0690(14) 0.0367(10) -0.0044(10) -0.0009(9) -0.0027(11)
Cl92 0.232(8) 0.198(8) 0.143(6) 0.032(6) -0.002(6) -0.052(7)

loop_
_atom_type_symbol
_atom_type_description
_atom_type_scat_dispersion_real
_atom_type_scat_dispersion_imag
_atom_type_scat_source
C C 0.0181 0.0091 'International Tables Vol C Tables 4.2.6.8 and 6.1.1.4'
H H 0.0000 0.0000 'International Tables Vol C Tables 4.2.6.8 and 6.1.1.4'
Cl Cl 0.3639 0.7018 'International Tables Vol C Tables 4.2.6.8 and 6.1.1.4'
N N 0.0311 0.0180 'International Tables Vol C Tables 4.2.6.8 and 6.1.1.4'
O O 0.0492 0.0322 'International Tables Vol C Tables 4.2.6.8 and 6.1.1.4'
P P 0.2955 0.4335 'International Tables Vol C Tables 4.2.6.8 and 6.1.1.4'
Ru Ru 0.0552 3.2960 'International Tables Vol C Tables 4.2.6.8 and 6.1.1.4'
S S 0.3331 0.5567 'International Tables Vol C Tables 4.2.6.8 and 6.1.1.4'

loop_
_geom_angle_atom_site_label_1
_geom_angle_atom_site_label_2
_geom_angle_atom_site_label_3
_geom_angle
C37 Ru1 C19 89.84(11)
C37 Ru1 P2 89.81(8)
C19 Ru1 P2 91.23(7)
C37 Ru1 P1 88.69(8)
C19 Ru1 P1 88.27(7)
P2 Ru1 P1 178.41(2)
C37 Ru1 S3 176.95(9)
C19 Ru1 S3 93.19(7)
P2 Ru1 S3 89.73(2)
P1 Ru1 S3 91.80(2)
C37 Ru1 S1 106.23(9)
C19 Ru1 S1 163.58(7)
P2 Ru1 S1 92.15(2)
P1 Ru1 S1 88.75(2)
S3 Ru1 S1 70.77(2)
C38 P1 C44 101.25(12)
C38 P1 C50 105.36(13)
C44 P1 C50 99.26(13)
C38 P1 Ru1 115.75(9)
C44 P1 Ru1 117.81(9)
C50 P1 Ru1 115.12(9)
C56 P2 C62 103.74(13)
C56 P2 C68 100.64(13)
C62 P2 C68 101.58(13)
C56 P2 Ru1 114.63(9)
C62 P2 Ru1 117.92(8)
C68 P2 Ru1 115.96(9)
C2 S1 Ru1 87.12(10)
N4 C2 S1 123.5(2)
N4 C2 S3 123.2(2)
S1 C2 S3 113.27(16)
C2 S3 Ru1 88.47(9)
C2 N4 C18 121.2(3)
C2 N4 C5 121.7(2)
C18 N4 C5 117.1(2)
N4 C5 C6 111.8(3)
O7 C6 C5 107.5(3)
C8 O7 C6 113.8(4)
O7 C8 C9 111.3(5)
O10 C9 C8 112.3(4)
C9 O10 C11 115.4(4)
O10 C11 C12 109.3(3)
O13 C12 C11 108.8(3)
C14 O13 C12 112.9(3)
O13 C14 C15 107.7(3)
O16 C15 C14 108.0(3)
C17 O16 C15 112.5(3)
O16 C17 C18 113.4(3)
N4 C18 C17 111.9(3)
C20 C19 Ru1 130.4(2)
C19 C20 C21 123.1(3)
C22 C21 C34 118.1(3)
C22 C21 C20 119.8(3)
C34 C21 C20 122.1(3)
C23 C22 C21 122.4(3)
C22 C23 C24 121.1(3)
C23 C24 C35 118.0(3)
C23 C24 C25 122.9(3)
C35 C24 C25 119.1(3)
C26 C25 C24 121.7(4)
C25 C26 C27 120.9(4)
C28 C27 C36 118.8(4)
C28 C27 C26 122.4(4)
C36 C27 C26 118.8(4)
C29 C28 C27 121.1(4)
C30 C29 C28 120.4(4)
C29 C30 C31 121.0(4)
C30 C31 C36 118.9(4)
C30 C31 C32 122.9(3)
C36 C31 C32 118.2(3)
C33 C32 C31 121.9(3)
C32 C33 C34 121.9(3)
C21 C34 C35 119.7(3)
C21 C34 C33 122.7(3)
C35 C34 C33 117.6(3)
C24 C35 C34 120.6(3)
C24 C35 C36 118.9(3)
C34 C35 C36 120.5(3)
C31 C36 C27 119.7(3)
C31 C36 C35 119.9(3)
C27 C36 C35 120.4(3)
O37 C37 Ru1 176.9(3)
C43 C38 C39 118.7(2)
C43 C38 P1 122.1(2)
C39 C38 P1 118.9(2)
C40 C39 C38 120.4(3)
C39 C40 C41 120.2(3)
C42 C41 C40 119.7(3)
C41 C42 C43 120.4(3)
C42 C43 C38 120.5(3)
C45 C44 C49 119.0(3)
C45 C44 P1 122.2(2)
C49 C44 P1 118.7(2)
C44 C45 C46 120.5(3)
C47 C46 C45 119.7(3)
C48 C47 C46 120.4(3)
C47 C48 C49 120.0(3)
C48 C49 C44 120.3(3)
C55 C50 C51 118.3(3)
C55 C50 P1 125.2(2)
C51 C50 P1 116.5(2)
C52 C51 C50 120.8(3)
C53 C52 C51 120.5(3)
C52 C53 C54 119.6(3)
C53 C54 C55 120.1(3)
C50 C55 C54 120.7(3)
C61 C56 C57 118.0(3)
C61 C56 P2 124.3(2)
C57 C56 P2 117.7(2)
C58 C57 C56 121.3(3)
C57 C58 C59 119.6(3)
C60 C59 C58 119.8(3)
C59 C60 C61 120.5(3)
C60 C61 C56 120.7(3)
C67 C62 C63 118.4(3)
C67 C62 P2 121.3(2)
C63 C62 P2 120.3(2)
C64 C63 C62 120.9(3)
C65 C64 C63 120.2(3)
C64 C65 C66 119.6(3)
C65 C66 C67 120.4(3)
C66 C67 C62 120.4(3)
C73 C68 C69 118.6(3)
C73 C68 P2 121.9(2)
C69 C68 P2 119.5(2)
C70 C69 C68 120.3(3)
C71 C70 C69 120.2(3)
C70 C71 C72 119.7(3)
C73 C72 C71 120.3(3)
C72 C73 C68 120.9(3)
Cl81 C80 Cl82 111.2(5)
Cl84 C83 Cl85 110.7(11)
Cl87 C86 Cl88 113.9(13)
Cl91 C90 Cl92 111.5(5)

loop_
_geom_bond_atom_site_label_1
_geom_bond_atom_site_label_2
_geom_bond_distance
Ru1 C37 1.846(3)
Ru1 C19 2.073(3)
Ru1 P2 2.3730(6)
Ru1 P1 2.3802(6)
Ru1 S3 2.4550(6)
Ru1 S1 2.5004(7)
P1 C38 1.825(3)
P1 C44 1.838(3)
P1 C50 1.840(3)
P2 C56 1.832(3)
P2 C62 1.834(3)
P2 C68 1.841(3)
S1 C2 1.715(3)
C2 N4 1.329(4)
C2 S3 1.721(3)
N4 C18 1.473(4)
N4 C5 1.474(4)
C5 C6 1.513(5)
C6 O7 1.428(5)
O7 C8 1.387(5)
C8 C9 1.506(9)
C9 O10 1.394(6)
O10 C11 1.422(5)
C11 C12 1.491(7)
C12 O13 1.417(4)
O13 C14 1.411(5)
C14 C15 1.505(5)
C15 O16 1.433(4)
O16 C17 1.419(4)
C17 C18 1.522(5)
C19 C20 1.344(4)
C20 C21 1.484(4)
C21 C22 1.391(4)
C21 C34 1.423(4)
C22 C23 1.388(5)
C23 C24 1.399(5)
C24 C35 1.421(5)
C24 C25 1.436(5)
C25 C26 1.348(6)
C26 C27 1.430(6)
C27 C28 1.400(6)
C27 C36 1.423(5)
C28 C29 1.381(7)
C29 C30 1.379(7)
C30 C31 1.400(5)
C31 C36 1.422(5)
C31 C32 1.424(5)
C32 C33 1.360(5)
C33 C34 1.428(4)
C34 C35 1.427(4)
C35 C36 1.433(5)
C37 O37 1.149(4)
C38 C43 1.390(4)
C38 C39 1.404(4)
C39 C40 1.383(4)
C40 C41 1.391(5)
C41 C42 1.380(4)
C42 C43 1.387(4)
C44 C45 1.392(4)
C44 C49 1.401(4)
C45 C46 1.394(4)
C46 C47 1.391(5)
C47 C48 1.380(5)
C48 C49 1.393(4)
C50 C55 1.389(4)
C50 C51 1.399(4)
C51 C52 1.387(5)
C52 C53 1.380(5)
C53 C54 1.384(5)
C54 C55 1.400(5)
C56 C61 1.388(4)
C56 C57 1.391(4)
C57 C58 1.383(5)
C58 C59 1.384(5)
C59 C60 1.369(5)
C60 C61 1.386(5)
C62 C67 1.395(4)
C62 C63 1.399(4)
C63 C64 1.388(4)
C64 C65 1.382(5)
C65 C66 1.389(5)
C66 C67 1.393(4)
C68 C73 1.388(4)
C68 C69 1.396(4)
C69 C70 1.394(5)
C70 C71 1.382(5)
C71 C72 1.384(5)
C72 C73 1.384(4)
C80 Cl81 1.718(7)
C80 Cl82 1.765(8)
C83 Cl84 1.742(10)
C83 Cl85 1.763(10)
C86 Cl87 1.755(10)
C86 Cl88 1.766(10)
C90 Cl91 1.722(8)
C90 Cl92 1.726(9)
